data_4338728
loop_
_publ_author_name
'D\'iaz-Gallifa, Pau'
'Fabelo, Oscar'
'Pas\'an, Jorge'
'Ca\~nadillas-Delgado, Laura'
'Lloret, Francesc'
'Julve, Miguel'
'Ruiz-P\'erez, Catalina'

_publ_section_title
;
 Two-Dimensional 3d-4f Heterometallic Coordination Polymers: Syntheses,
 Crystal Structures, and Magnetic Properties of Six New Co(II)-Ln(III)
 Compounds.
;
_journal_issue 12
_journal_name_full 'Inorganic chemistry'
_journal_page_first 6299
_journal_page_last 6308
_journal_paper_doi 10.1021/ic5008582
_journal_volume 53
_journal_year 2014
_chemical_formula_sum 'C20 H44 Co Nd2 O36'
_chemical_formula_weight 1207.96
_chemical_name_systematic
;
 ?
;
_space_group_IT_number 14
_symmetry_cell_setting monoclinic
_symmetry_Int_Tables_number 14
_symmetry_space_group_name_Hall '-P 2yn'
_symmetry_space_group_name_H-M 'P 1 21/n 1'
_atom_sites_solution_hydrogens geom
_atom_sites_solution_primary direct
_atom_sites_solution_secondary difmap
_audit_creation_method SHELXL-97
_cell_angle_alpha 90.00
_cell_angle_beta 104.621(3)
_cell_angle_gamma 90.00
_cell_formula_units_Z 2
_cell_length_a 15.2410(9)
_cell_length_b 8.7110(3)
_cell_length_c 15.7880(10)
_cell_measurement_temperature 293(2)
_cell_volume 2028.21(19)
_computing_data_collection 'Collect (Bruker AXS BV, 1997-2004)'
_computing_data_reduction 'EvalCCD (Duisenberg & Schreurs 1990-2000)'
_computing_molecular_graphics 'Ortep-3 for Windows (Farrugia, 1997)'
_computing_publication_material 'WinGX publication routines (Farrugia, 1999)'
_computing_structure_refinement 'SHELXL-97 (Sheldrick, 1997)'
_computing_structure_solution 'SHELXL-97 (Sheldrick, 1997)'
_diffrn_ambient_temperature 293(2)
_diffrn_detector 'CCD plate'
_diffrn_detector_area_resol_mean 9
_diffrn_measured_fraction_theta_full 0.976
_diffrn_measured_fraction_theta_max 0.976
_diffrn_measurement_device '95mm CCD camera on \k-goniostat'
_diffrn_measurement_device_type KappaCCD
_diffrn_measurement_method 'CCD rotation images, thick slices'
_diffrn_radiation_monochromator 'horizonally mounted graphite crystal'
_diffrn_radiation_probe x-ray
_diffrn_radiation_source 'fine-focus sealed tube'
_diffrn_radiation_type MoK\a
_diffrn_radiation_wavelength 0.71073
_diffrn_reflns_av_R_equivalents 0.0499
_diffrn_reflns_av_sigmaI/netI 0.0680
_diffrn_reflns_limit_h_max 16
_diffrn_reflns_limit_h_min -20
_diffrn_reflns_limit_k_max 11
_diffrn_reflns_limit_k_min -10
_diffrn_reflns_limit_l_max 21
_diffrn_reflns_limit_l_min -12
_diffrn_reflns_number 13789
_diffrn_reflns_theta_full 28.64
_diffrn_reflns_theta_max 28.64
_diffrn_reflns_theta_min 1.66
_diffrn_source 'Enraf Nonius FR590'
_exptl_absorpt_coefficient_mu 3.034
_exptl_absorpt_correction_T_max 0.9418
_exptl_absorpt_correction_T_min 0.9145
_exptl_absorpt_correction_type sphere
_exptl_absorpt_process_details
;
Interpolation using  Int.Tab. Vol. C (1992) p. 523,Tab. 6.3.3.3
for values of muR in the range 0-2.5, and Int.Tab. Vol.II (1959)
p.302; Table 5.3.6 B for muR in the range 2.6-10.0.
The interpolation procedure of C.W.Dwiggins Jr (Acta Cryst.(1975)
A31,146-148) is used with some modification.
;
_exptl_crystal_colour light-pink
_exptl_crystal_density_diffrn 1.978
_exptl_crystal_density_method 'not measured'
_exptl_crystal_description Needle
_exptl_crystal_F_000 1198
_exptl_crystal_size_max 0.03
_exptl_crystal_size_mid 0.02
_exptl_crystal_size_min 0.02
_exptl_crystal_size_rad 0.0300
_refine_diff_density_max 2.932
_refine_diff_density_min -1.467
_refine_diff_density_rms 0.388
_refine_ls_extinction_coef 0.0118(8)
_refine_ls_extinction_expression Fc^*^=kFc[1+0.001xFc^2^\l^3^/sin(2\q)]^-1/4^
_refine_ls_extinction_method SHELXL
_refine_ls_goodness_of_fit_ref 1.104
_refine_ls_hydrogen_treatment mixed
_refine_ls_matrix_type full
_refine_ls_number_parameters 269
_refine_ls_number_reflns 5093
_refine_ls_number_restraints 0
_refine_ls_restrained_S_all 1.104
_refine_ls_R_factor_all 0.0888
_refine_ls_R_factor_gt 0.0572
_refine_ls_shift/su_max 0.001
_refine_ls_shift/su_mean 0.000
_refine_ls_structure_factor_coef Fsqd
_refine_ls_weighting_details 'calc w=1/[\s^2^(Fo^2^)+(0.0950P)^2^+4.5129P] where P=(Fo^2^+2Fc^2^)/3'
_refine_ls_weighting_scheme calc
_refine_ls_wR_factor_gt 0.1579
_refine_ls_wR_factor_ref 0.1795
_reflns_number_gt 3522
_reflns_number_total 5093
_reflns_threshold_expression >2sigma(I)
_cod_data_source_file ic5008582_si_002.cif
_cod_data_source_block shelx
_cod_depositor_comments 'Adding full bibliography for 4338723--4338728.cif.'
_cod_original_sg_symbol_H-M 'P 21/n'
_cod_database_code 4338728

loop_
_symmetry_equiv_pos_as_xyz
'x, y, z'
'-x+1/2, y+1/2, -z+1/2'
'-x, -y, -z'
'x-1/2, -y-1/2, z-1/2'

loop_
_atom_site_label
_atom_site_type_symbol
_atom_site_fract_x
_atom_site_fract_y
_atom_site_fract_z
_atom_site_U_iso_or_equiv
_atom_site_adp_type
_atom_site_occupancy
_atom_site_symmetry_multiplicity
_atom_site_calc_flag
_atom_site_refinement_flags
Nd1 Nd 0.48883(2) 1.25087(3) 1.01189(2) 0.01463(17) Uani 1 1 d .
Co1 Co 0.0000 1.0000 0.0000 0.0281(4) Uani 1 2 d S
C1 C 0.2130(5) 1.0228(7) 0.7902(4) 0.0182(14) Uani 1 1 d .
H1 H 0.2319 1.1195 0.7772 0.022 Uiso 1 1 calc R
C2 C 0.2616(4) 0.9477(7) 0.8660(4) 0.0153(13) Uani 1 1 d .
C3 C 0.2303(4) 0.8053(7) 0.8886(4) 0.0171(13) Uani 1 1 d .
C4 C 0.1519(5) 0.7453(6) 0.8341(5) 0.0175(14) Uani 1 1 d .
H4 H 0.1295 0.6530 0.8496 0.021 Uiso 1 1 calc R
C5 C 0.1054(4) 0.8173(7) 0.7573(4) 0.0161(13) Uani 1 1 d .
C6 C 0.1373(4) 0.9572(7) 0.7338(4) 0.0174(13) Uani 1 1 d .
C7 C 0.3397(4) 1.0362(7) 0.9208(4) 0.0164(13) Uani 1 1 d .
C8 C 0.2698(5) 0.7171(7) 0.9718(5) 0.0163(13) Uani 1 1 d .
C9 C 0.0143(5) 0.7545(7) 0.7099(5) 0.0185(14) Uani 1 1 d .
C10 C 0.0894(4) 1.0475(7) 0.6559(4) 0.0177(14) Uani 1 1 d .
O1 O 0.3286(3) 1.1796(5) 0.9296(3) 0.0247(11) Uani 1 1 d .
O2 O 0.4141(3) 0.9748(5) 0.9556(3) 0.0212(11) Uani 1 1 d .
O3 O 0.3536(3) 0.6957(6) 1.0005(3) 0.0222(11) Uani 1 1 d .
O4 O 0.2122(3) 0.6599(6) 1.0074(3) 0.0328(13) Uani 1 1 d .
O5 O 0.0048(3) 0.6827(6) 0.6387(3) 0.0241(11) Uani 1 1 d .
O6 O -0.0486(4) 0.7779(7) 0.7465(4) 0.0432(16) Uani 1 1 d .
O7 O 0.0531(3) 0.9781(5) 0.5840(3) 0.0209(11) Uani 1 1 d .
O8 O 0.0854(3) 1.1879(5) 0.6621(3) 0.0229(11) Uani 1 1 d .
O1W O 0.3767(4) 1.4029(5) 1.0739(4) 0.0308(13) Uani 1 1 d .
O2W O 0.4328(3) 1.1034(5) 1.1271(4) 0.0280(12) Uani 1 1 d .
O3W O 0.0387(5) 0.7663(6) -0.0046(5) 0.0396(16) Uani 1 1 d .
O4W O 0.0348(5) 0.9763(7) 0.1350(4) 0.0486(17) Uani 1 1 d .
O5W O 0.1323(4) 1.0773(7) 0.0112(4) 0.0458(16) Uani 1 1 d .
O8W O -0.0065(5) 0.6884(9) 0.1906(4) 0.0598(18) Uani 1 1 d .
O10W O 0.2642(8) 1.0389(17) 0.1605(10) 0.157(5) Uani 1 1 d .
O6W O 0.1756(4) 0.3451(7) 0.9299(5) 0.0524(18) Uani 1 1 d .
O7W O 0.7722(5) 0.7824(11) 0.6874(6) 0.079(3) Uani 1 1 d .
O9W O 0.9237(6) 0.5607(10) 0.8833(6) 0.080(3) Uani 1 1 d .

loop_
_atom_site_aniso_label
_atom_site_aniso_U_11
_atom_site_aniso_U_22
_atom_site_aniso_U_33
_atom_site_aniso_U_23
_atom_site_aniso_U_13
_atom_site_aniso_U_12
Nd1 0.0144(2) 0.0134(2) 0.0136(2) 0.00030(13) -0.00101(15) 0.00024(12)
Co1 0.0276(8) 0.0308(8) 0.0274(8) -0.0043(6) 0.0100(7) -0.0015(6)
C1 0.021(3) 0.017(3) 0.012(3) 0.002(3) -0.004(3) 0.001(3)
C2 0.014(3) 0.011(3) 0.018(3) -0.002(2) 0.000(3) -0.002(2)
C3 0.019(3) 0.015(3) 0.014(3) 0.004(3) -0.001(3) 0.006(3)
C4 0.020(3) 0.014(3) 0.017(3) 0.003(2) 0.002(3) -0.005(2)
C5 0.013(3) 0.021(3) 0.014(3) -0.001(3) 0.004(3) 0.002(3)
C6 0.015(3) 0.017(3) 0.019(3) -0.001(3) 0.002(3) -0.001(2)
C7 0.017(3) 0.016(3) 0.016(3) 0.001(3) 0.004(3) 0.000(2)
C8 0.018(3) 0.017(3) 0.013(3) 0.002(3) 0.002(3) 0.003(2)
C9 0.018(3) 0.020(4) 0.014(3) -0.004(3) -0.003(3) -0.002(2)
C10 0.014(3) 0.018(3) 0.019(4) 0.000(3) -0.001(3) 0.000(2)
O1 0.021(3) 0.018(3) 0.031(3) -0.002(2) -0.002(2) 0.002(2)
O2 0.013(2) 0.019(2) 0.025(3) -0.001(2) -0.008(2) -0.0011(18)
O3 0.016(2) 0.025(2) 0.021(3) 0.007(2) -0.004(2) 0.001(2)
O4 0.025(3) 0.048(3) 0.025(3) 0.015(3) 0.006(2) -0.003(2)
O5 0.026(3) 0.026(3) 0.018(3) -0.006(2) 0.000(2) -0.008(2)
O6 0.023(3) 0.072(4) 0.036(4) -0.023(3) 0.009(3) -0.007(3)
O7 0.023(3) 0.018(2) 0.016(3) 0.0030(19) -0.006(2) 0.0010(19)
O8 0.028(3) 0.016(2) 0.019(3) 0.002(2) -0.004(2) 0.004(2)
O1W 0.036(3) 0.020(2) 0.039(3) 0.002(2) 0.016(3) 0.009(2)
O2W 0.034(3) 0.019(2) 0.032(3) 0.003(2) 0.010(2) 0.004(2)
O3W 0.034(3) 0.038(4) 0.048(4) -0.007(3) 0.013(3) 0.004(2)
O4W 0.068(5) 0.050(4) 0.030(3) -0.003(3) 0.018(3) 0.000(3)
O5W 0.035(3) 0.053(4) 0.055(4) 0.001(3) 0.021(3) -0.010(3)
O8W 0.076(5) 0.068(4) 0.036(4) 0.004(4) 0.015(4) 0.001(4)
O10W 0.079(8) 0.263(16) 0.129(11) 0.001(11) 0.029(8) 0.016(9)
O6W 0.033(3) 0.043(4) 0.081(5) 0.001(3) 0.013(3) 0.004(3)
O7W 0.040(4) 0.159(8) 0.037(5) 0.014(5) 0.010(4) -0.003(5)
O9W 0.083(6) 0.066(5) 0.089(7) -0.024(5) 0.017(5) -0.011(5)

loop_
_atom_type_symbol
_atom_type_description
_atom_type_scat_dispersion_real
_atom_type_scat_dispersion_imag
_atom_type_scat_source
C C 0.0033 0.0016 'International Tables Vol C Tables 4.2.6.8 and 6.1.1.4'
H H 0.0000 0.0000 'International Tables Vol C Tables 4.2.6.8 and 6.1.1.4'
O O 0.0106 0.0060 'International Tables Vol C Tables 4.2.6.8 and 6.1.1.4'
Co Co 0.3494 0.9721 'International Tables Vol C Tables 4.2.6.8 and 6.1.1.4'
Nd Nd -0.1943 3.0179 'International Tables Vol C Tables 4.2.6.8 and 6.1.1.4'

loop_
_geom_angle_atom_site_label_1
_geom_angle_atom_site_label_2
_geom_angle_atom_site_label_3
_geom_angle
_geom_angle_site_symmetry_1
_geom_angle_site_symmetry_3
O2 Nd1 O7 145.41(18) 3_677 2_556
O2 Nd1 O5 80.80(16) 3_677 2_556
O7 Nd1 O5 70.80(15) 2_556 2_556
O2 Nd1 O3 67.83(16) 3_677 3_677
O7 Nd1 O3 84.72(16) 2_556 3_677
O5 Nd1 O3 72.47(16) 2_556 3_677
O2 Nd1 O8 78.01(16) 3_677 4_686
O7 Nd1 O8 114.01(15) 2_556 4_686
O5 Nd1 O8 143.30(16) 2_556 4_686
O3 Nd1 O8 71.89(16) 3_677 4_686
O2 Nd1 O1 111.43(14) 3_677 .
O7 Nd1 O1 79.41(15) 2_556 .
O5 Nd1 O1 73.45(17) 2_556 .
O3 Nd1 O1 145.53(17) 3_677 .
O8 Nd1 O1 142.58(17) 4_686 .
O2 Nd1 O2W 74.78(16) 3_677 .
O7 Nd1 O2W 139.43(16) 2_556 .
O5 Nd1 O2W 131.83(16) 2_556 .
O3 Nd1 O2W 130.69(16) 3_677 .
O8 Nd1 O2W 69.80(16) 4_686 .
O1 Nd1 O2W 77.83(17) . .
O2 Nd1 O1W 140.37(17) 3_677 .
O7 Nd1 O1W 74.00(16) 2_556 .
O5 Nd1 O1W 133.37(16) 2_556 .
O3 Nd1 O1W 133.18(16) 3_677 .
O8 Nd1 O1W 79.46(17) 4_686 .
O1 Nd1 O1W 70.81(16) . .
O2W Nd1 O1W 66.97(16) . .
O2 Nd1 O7 118.76(15) 3_677 4_686
O7 Nd1 O7 64.42(17) 2_556 4_686
O5 Nd1 O7 121.18(16) 2_556 4_686
O3 Nd1 O7 67.46(16) 3_677 4_686
O8 Nd1 O7 49.58(14) 4_686 4_686
O1 Nd1 O7 129.11(14) . 4_686
O2W Nd1 O7 106.97(16) . 4_686
O1W Nd1 O7 65.75(16) . 4_686
O2 Nd1 O2 62.36(17) 3_677 .
O7 Nd1 O2 119.09(15) 2_556 .
O5 Nd1 O2 65.64(16) 2_556 .
O3 Nd1 O2 118.11(15) 3_677 .
O8 Nd1 O2 126.50(15) 4_686 .
O1 Nd1 O2 49.08(14) . .
O2W Nd1 O2 66.28(16) . .
O1W Nd1 O2 108.68(16) . .
O7 Nd1 O2 172.98(16) 4_686 .
O2 Nd1 C10 98.46(16) 3_677 4_686
O7 Nd1 C10 89.94(16) 2_556 4_686
O5 Nd1 C10 137.59(18) 2_556 4_686
O3 Nd1 C10 68.30(18) 3_677 4_686
O8 Nd1 C10 24.08(16) 4_686 4_686
O1 Nd1 C10 141.25(17) . 4_686
O2W Nd1 C10 87.30(18) . 4_686
O1W Nd1 C10 70.44(18) . 4_686
O7 Nd1 C10 25.53(16) 4_686 4_686
O2 Nd1 C10 150.08(17) . 4_686
O2 Nd1 C7 86.83(16) 3_677 .
O7 Nd1 C7 99.05(16) 2_556 .
O5 Nd1 C7 66.45(18) 2_556 .
O3 Nd1 C7 134.54(17) 3_677 .
O8 Nd1 C7 140.68(17) 4_686 .
O1 Nd1 C7 24.64(16) . .
O2W Nd1 C7 71.27(18) . .
O1W Nd1 C7 90.43(17) . .
O7 Nd1 C7 153.49(16) 4_686 .
O2 Nd1 C7 24.48(15) . .
C10 Nd1 C7 155.84(19) 4_686 .
O4W Co1 O4W 180.000(1) 3_575 .
O4W Co1 O5W 92.6(3) 3_575 .
O4W Co1 O5W 87.4(3) . .
O4W Co1 O5W 87.4(3) 3_575 3_575
O4W Co1 O5W 92.6(3) . 3_575
O5W Co1 O5W 180.0(4) . 3_575
O4W Co1 O3W 86.4(3) 3_575 3_575
O4W Co1 O3W 93.6(3) . 3_575
O5W Co1 O3W 87.6(3) . 3_575
O5W Co1 O3W 92.4(3) 3_575 3_575
O4W Co1 O3W 93.6(3) 3_575 .
O4W Co1 O3W 86.4(3) . .
O5W Co1 O3W 92.4(3) . .
O5W Co1 O3W 87.6(3) 3_575 .
O3W Co1 O3W 180.0 3_575 .
C6 C1 C2 122.0(6) . .
C1 C2 C3 119.2(6) . .
C1 C2 C7 115.2(5) . .
C3 C2 C7 125.3(6) . .
C4 C3 C2 118.0(6) . .
C4 C3 C8 116.1(6) . .
C2 C3 C8 125.7(6) . .
C3 C4 C5 122.8(6) . .
C4 C5 C6 119.3(6) . .
C4 C5 C9 118.3(6) . .
C6 C5 C9 121.6(6) . .
C1 C6 C5 118.5(6) . .
C1 C6 C10 117.9(6) . .
C5 C6 C10 123.3(6) . .
O2 C7 O1 120.2(6) . .
O2 C7 C2 122.3(5) . .
O1 C7 C2 117.5(5) . .
O2 C7 Nd1 64.1(3) . .
O1 C7 Nd1 56.2(3) . .
C2 C7 Nd1 171.7(4) . .
O3 C8 O4 122.7(6) . .
O3 C8 C3 122.4(6) . .
O4 C8 C3 114.8(6) . .
O6 C9 O5 124.1(7) . .
O6 C9 C5 115.4(6) . .
O5 C9 C5 120.5(7) . .
O8 C10 O7 121.4(6) . .
O8 C10 C6 118.9(6) . .
O7 C10 C6 119.7(5) . .
O8 C10 Nd1 56.4(3) . 4_585
O7 C10 Nd1 65.0(3) . 4_585
C6 C10 Nd1 174.5(5) . 4_585
C7 O1 Nd1 99.2(4) . .
C7 O2 Nd1 150.9(4) . 3_677
C7 O2 Nd1 91.4(4) . .
Nd1 O2 Nd1 117.64(17) 3_677 .
C8 O3 Nd1 148.5(5) . 3_677
C9 O5 Nd1 135.4(4) . 2_546
C10 O7 Nd1 154.9(4) . 2_546
C10 O7 Nd1 89.5(4) . 4_585
Nd1 O7 Nd1 115.58(17) 2_546 4_585
C10 O8 Nd1 99.5(4) . 4_585

loop_
_geom_bond_atom_site_label_1
_geom_bond_atom_site_label_2
_geom_bond_distance
_geom_bond_site_symmetry_2
Nd1 O2 2.436(4) 3_677
Nd1 O7 2.476(4) 2_556
Nd1 O5 2.477(5) 2_556
Nd1 O3 2.502(5) 3_677
Nd1 O8 2.513(5) 4_686
Nd1 O1 2.536(5) .
Nd1 O2W 2.543(5) .
Nd1 O1W 2.545(5) .
Nd1 O7 2.695(4) 4_686
Nd1 O2 2.713(4) .
Nd1 C10 2.974(6) 4_686
Nd1 C7 3.014(6) .
Co1 O4W 2.073(6) 3_575
Co1 O4W 2.073(6) .
Co1 O5W 2.090(6) .
Co1 O5W 2.090(6) 3_575
Co1 O3W 2.125(5) 3_575
Co1 O3W 2.125(5) .
C1 C6 1.388(9) .
C1 C2 1.401(9) .
C2 C3 1.407(9) .
C2 C7 1.496(9) .
C3 C4 1.387(9) .
C3 C8 1.510(9) .
C4 C5 1.389(9) .
C5 C6 1.397(9) .
C5 C9 1.503(9) .
C6 C10 1.487(9) .
C7 O2 1.249(8) .
C7 O1 1.273(8) .
C8 O3 1.256(8) .
C8 O4 1.260(8) .
C9 O6 1.255(10) .
C9 O5 1.262(8) .
C10 O8 1.230(8) .
C10 O7 1.282(8) .
C10 Nd1 2.974(6) 4_585
O2 Nd1 2.436(4) 3_677
O3 Nd1 2.502(5) 3_677
O5 Nd1 2.477(5) 2_546
O7 Nd1 2.476(4) 2_546
O7 Nd1 2.695(4) 4_585
O8 Nd1 2.513(5) 4_585
